data_4505009
loop_
_publ_author_name
'Podesta, Thomas J.'
'Orpen, A. Guy'

_publ_section_title
;
 Tris(Pyridinium)Triazine in Crystal Synthesis of 3-Fold Symmetric
 Structures
;
_journal_issue 2
_journal_name_full 'Crystal Growth &amp; Design'
_journal_page_first 681
_journal_paper_doi 10.1021/cg049783g
_journal_volume 5
_journal_year 2005
_chemical_formula_sum 'C18 H15 Cl6 Fe N6'
_chemical_formula_weight 583.91
_chemical_name_systematic
; 
 ? 
;
_space_group_IT_number 167
_symmetry_cell_setting rhombohedral
_symmetry_space_group_name_Hall '-R 3 2"c'
_symmetry_space_group_name_H-M 'R -3 c :H'
_atom_sites_solution_hydrogens geom
_atom_sites_solution_primary direct
_atom_sites_solution_secondary difmap
_audit_creation_method SHELXL-97
_cell_angle_alpha 90.00
_cell_angle_beta 90.00
_cell_angle_gamma 120.00
_cell_formula_units_Z 6
_cell_length_a 14.6022(9)
_cell_length_b 14.6022(9)
_cell_length_c 18.5768(16)
_cell_measurement_reflns_used 1023
_cell_measurement_temperature 100(2)
_cell_measurement_theta_max 27.484
_cell_measurement_theta_min 2.721
_cell_volume 3430.3(4)
_computing_cell_refinement 'Bruker SMART'
_computing_data_collection 'Bruker SMART'
_computing_data_reduction 'Bruker SAINT'
_computing_molecular_graphics 'Bruker SHELXTL'
_computing_publication_material 'Bruker SHELXTL'
_computing_structure_refinement 'Bruker SHELXTL'
_computing_structure_solution 'Bruker SHELXTL'
_diffrn_ambient_temperature 100(2)
_diffrn_measured_fraction_theta_full 0.993
_diffrn_measured_fraction_theta_max 0.993
_diffrn_measurement_device_type 'CCD area detector'
_diffrn_measurement_method 'phi and omega scans'
_diffrn_radiation_monochromator graphite
_diffrn_radiation_source 'fine-focus sealed tube'
_diffrn_radiation_type MoK\a
_diffrn_radiation_wavelength 0.71073
_diffrn_reflns_av_R_equivalents 0.0238
_diffrn_reflns_av_sigmaI/netI 0.0201
_diffrn_reflns_limit_h_max 18
_diffrn_reflns_limit_h_min -6
_diffrn_reflns_limit_k_max 12
_diffrn_reflns_limit_k_min -18
_diffrn_reflns_limit_l_max 21
_diffrn_reflns_limit_l_min -24
_diffrn_reflns_number 3634
_diffrn_reflns_theta_full 27.49
_diffrn_reflns_theta_max 27.49
_diffrn_reflns_theta_min 2.72
_exptl_absorpt_coefficient_mu 1.380
_exptl_absorpt_correction_T_max 1
_exptl_absorpt_correction_T_min 0.785136
_exptl_absorpt_correction_type multi-scan
_exptl_absorpt_process_details 'SADABS (Sheldrick, 2001)'
_exptl_crystal_colour orange
_exptl_crystal_density_diffrn 1.696
_exptl_crystal_density_meas 0
_exptl_crystal_density_method 'not measured'
_exptl_crystal_description Block
_exptl_crystal_F_000 1758
_exptl_crystal_size_max 0.20
_exptl_crystal_size_mid 0.20
_exptl_crystal_size_min 0.20
_refine_diff_density_max 1.319
_refine_diff_density_min -0.296
_refine_diff_density_rms 0.078
_refine_ls_extinction_method none
_refine_ls_goodness_of_fit_ref 2.667
_refine_ls_hydrogen_treatment mixed
_refine_ls_matrix_type full
_refine_ls_number_parameters 50
_refine_ls_number_reflns 877
_refine_ls_number_restraints 0
_refine_ls_restrained_S_all 2.667
_refine_ls_R_factor_all 0.0386
_refine_ls_R_factor_gt 0.0370
_refine_ls_shift/su_max 0.000
_refine_ls_shift/su_mean 0.000
_refine_ls_structure_factor_coef Fsqd
_refine_ls_weighting_details 'calc w=1/[\s^2^(Fo^2^)+(0.0378P)^2^+0.0000P] where P=(Fo^2^+2Fc^2^)/3'
_refine_ls_weighting_scheme calc
_refine_ls_wR_factor_gt 0.1388
_refine_ls_wR_factor_ref 0.1391
_reflns_number_gt 842
_reflns_number_total 877
_reflns_threshold_expression >2sigma(I)
_cod_data_source_file cg049783gsi20040706_102501.cif
_cod_data_source_block 10
_cod_depositor_comments
;
The following automatic conversions were performed:

'_symmetry_cell_setting' value 'Rhombohedral' changed to
'rhombohedral' according to
/home/saulius/struct/CIF-dictionaries/cif_core.dic dictionary named
'cif_core.dic' version 2.4.1 from 2010-06-29.

Automatic conversion script
Id: cif_fix_values 1715 2011-07-08 13:25:40Z adriana 
;
_cod_original_sg_symbol_H-M R-3c
_cod_database_code 4505009

loop_
_symmetry_equiv_pos_as_xyz
'x, y, z'
'-y, x-y, z'
'-x+y, -x, z'
'y, x, -z+1/2'
'x-y, -y, -z+1/2'
'-x, -x+y, -z+1/2'
'x+2/3, y+1/3, z+1/3'
'-y+2/3, x-y+1/3, z+1/3'
'-x+y+2/3, -x+1/3, z+1/3'
'y+2/3, x+1/3, -z+5/6'
'x-y+2/3, -y+1/3, -z+5/6'
'-x+2/3, -x+y+1/3, -z+5/6'
'x+1/3, y+2/3, z+2/3'
'-y+1/3, x-y+2/3, z+2/3'
'-x+y+1/3, -x+2/3, z+2/3'
'y+1/3, x+2/3, -z+7/6'
'x-y+1/3, -y+2/3, -z+7/6'
'-x+1/3, -x+y+2/3, -z+7/6'
'-x, -y, -z'
'y, -x+y, -z'
'x-y, x, -z'
'-y, -x, z-1/2'
'-x+y, y, z-1/2'
'x, x-y, z-1/2'
'-x+2/3, -y+1/3, -z+1/3'
'y+2/3, -x+y+1/3, -z+1/3'
'x-y+2/3, x+1/3, -z+1/3'
'-y+2/3, -x+1/3, z-1/6'
'-x+y+2/3, y+1/3, z-1/6'
'x+2/3, x-y+1/3, z-1/6'
'-x+1/3, -y+2/3, -z+2/3'
'y+1/3, -x+y+2/3, -z+2/3'
'x-y+1/3, x+2/3, -z+2/3'
'-y+1/3, -x+2/3, z+1/6'
'-x+y+1/3, y+2/3, z+1/6'
'x+1/3, x-y+2/3, z+1/6'

loop_
_atom_site_label
_atom_site_type_symbol
_atom_site_fract_x
_atom_site_fract_y
_atom_site_fract_z
_atom_site_U_iso_or_equiv
_atom_site_adp_type
_atom_site_occupancy
_atom_site_symmetry_multiplicity
_atom_site_calc_flag
_atom_site_refinement_flags
_atom_site_disorder_assembly
_atom_site_disorder_group
Fe1 Fe 0.0000 1.0000 0.5000 0.0228(3) Uani 1 6 d S . .
Cl1 Cl 0.14259(5) 1.12523(6) 0.42623(3) 0.0292(3) Uani 1 1 d . . .
N1 N 0.6667 1.4275(2) 0.5833 0.0270(7) Uani 1 2 d S . .
C2 C 0.5773(3) 1.3333 0.5833 0.0253(8) Uani 1 2 d S . .
C3 C 0.4771(3) 1.3333 0.5833 0.0271(8) Uani 1 2 d S . .
C4 C 0.3807(2) 1.2397(2) 0.58156(16) 0.0316(7) Uani 1 1 d . . .
H4 H 0.3795 1.1741 0.5805 0.038 Uiso 1 1 calc R A 1
C5 C 0.2884(2) 1.2405(2) 0.58132(16) 0.0378(7) Uani 0.50 1 d P B 1
H5A H 0.2233 1.1756 0.5797 0.045 Uiso 0.50 1 calc PR B 1
N5 N 0.2884(2) 1.2405(2) 0.58132(16) 0.0378(7) Uani 0.50 1 d P B 2
H5B H 0.2281 1.1803 0.5798 0.045 Uiso 0.50 1 calc PR B 2
C6 C 0.2882(3) 1.3333 0.5833 0.0437(11) Uani 1 2 d S . .
H6 H 0.2232 1.3333 0.5833 0.052 Uiso 1 2 calc SR B 1

loop_
_atom_site_aniso_label
_atom_site_aniso_U_11
_atom_site_aniso_U_22
_atom_site_aniso_U_33
_atom_site_aniso_U_23
_atom_site_aniso_U_13
_atom_site_aniso_U_12
Fe1 0.0233(4) 0.0233(4) 0.0216(5) 0.000 0.000 0.01167(19)
Cl1 0.0284(4) 0.0336(4) 0.0273(4) 0.0060(2) 0.0054(2) 0.0168(3)
N1 0.0288(17) 0.0277(13) 0.0247(15) 0.0004(6) 0.0007(12) 0.0144(9)
C2 0.0276(15) 0.0272(19) 0.0208(17) -0.0001(13) -0.0001(7) 0.0136(10)
C3 0.0307(15) 0.028(2) 0.0214(17) 0.0010(14) 0.0005(7) 0.0141(10)
C4 0.0298(15) 0.0266(15) 0.0366(15) 0.0003(11) -0.0024(11) 0.0127(12)
C5 0.0230(13) 0.0292(15) 0.0533(16) 0.0046(12) -0.0042(11) 0.0071(11)
N5 0.0230(13) 0.0292(15) 0.0533(16) 0.0046(12) -0.0042(11) 0.0071(11)
C6 0.0301(15) 0.047(2) 0.060(3) 0.013(2) 0.0067(11) 0.0234(11)

loop_
_atom_type_symbol
_atom_type_description
_atom_type_scat_dispersion_real
_atom_type_scat_dispersion_imag
_atom_type_scat_source
C C 0.0033 0.0016 'International Tables Vol C Tables 4.2.6.8 and 6.1.1.4'
H H 0.0000 0.0000 'International Tables Vol C Tables 4.2.6.8 and 6.1.1.4'
N N 0.0061 0.0033 'International Tables Vol C Tables 4.2.6.8 and 6.1.1.4'
Cl Cl 0.1484 0.1585 'International Tables Vol C Tables 4.2.6.8 and 6.1.1.4'
Fe Fe 0.3463 0.8444 'International Tables Vol C Tables 4.2.6.8 and 6.1.1.4'

loop_
_geom_angle_atom_site_label_1
_geom_angle_atom_site_label_2
_geom_angle_atom_site_label_3
_geom_angle
_geom_angle_site_symmetry_1
_geom_angle_site_symmetry_3
Cl1 Fe1 Cl1 180.00(3) 3_465 21_666
Cl1 Fe1 Cl1 90.58(2) 3_465 2_675
Cl1 Fe1 Cl1 89.42(2) 21_666 2_675
Cl1 Fe1 Cl1 90.58(2) 3_465 .
Cl1 Fe1 Cl1 89.42(2) 21_666 .
Cl1 Fe1 Cl1 90.58(2) 2_675 .
Cl1 Fe1 Cl1 89.42(2) 3_465 20_456
Cl1 Fe1 Cl1 90.58(2) 21_666 20_456
Cl1 Fe1 Cl1 180.0 2_675 20_456
Cl1 Fe1 Cl1 89.42(2) . 20_456
Cl1 Fe1 Cl1 89.42(2) 3_465 19_576
Cl1 Fe1 Cl1 90.58(2) 21_666 19_576
Cl1 Fe1 Cl1 89.42(2) 2_675 19_576
Cl1 Fe1 Cl1 180.00(4) . 19_576
Cl1 Fe1 Cl1 90.58(2) 20_456 19_576
C2 N1 C2 114.8(4) 3_575 .
N1 C2 N1 125.2(4) 2_775 .
N1 C2 C3 117.41(19) 2_775 .
N1 C2 C3 117.41(19) . .
C4 C3 C4 117.0(4) 17_675 .
C4 C3 C2 121.48(19) 17_675 .
C4 C3 C2 121.48(19) . .
C5 C4 C3 121.1(3) . .
C4 C5 C6 120.5(3) . .
C5 C6 N5 119.8(4) . 17_675
C5 C6 C5 119.8(4) . 17_675
N5 C6 C5 0.0(4) 17_675 17_675

loop_
_geom_bond_atom_site_label_1
_geom_bond_atom_site_label_2
_geom_bond_distance
_geom_bond_site_symmetry_2
Fe1 Cl1 2.3979(6) 3_465
Fe1 Cl1 2.3979(6) 21_666
Fe1 Cl1 2.3979(6) 2_675
Fe1 Cl1 2.3979(6) .
Fe1 Cl1 2.3979(6) 20_456
Fe1 Cl1 2.3979(6) 19_576
N1 C2 1.341(2) 3_575
N1 C2 1.341(2) .
C2 N1 1.341(2) 2_775
C2 C3 1.463(6) .
C3 C4 1.388(3) 17_675
C3 C4 1.388(3) .
C4 C5 1.353(4) .
C5 C6 1.358(4) .
C6 N5 1.358(4) 17_675
C6 C5 1.358(4) 17_675
